data_2202809
loop_
_publ_author_name
'Mizuguchi, Jin'

_publ_section_title
;2,5-Dihydro-2,5-dimethyl-3,6-diphenylpyrrolo[3,4-<i>c</i>]pyrrole-1,4-(diylidene)bis(cyanamide)
 chloroform disolvate
;
_journal_issue 10
_journal_name_full 'Acta Crystallographica Section E'
_journal_page_first o1453
_journal_page_last o1454
_journal_paper_doi 10.1107/S1600536803019172
_journal_volume 59
_journal_year 2003
_chemical_formula_moiety 'C22 H16 N6 , 2C H Cl3'
_chemical_formula_sum 'C24 H18 Cl6 N6'
_chemical_formula_weight 603.16
_space_group_IT_number 14
_symmetry_cell_setting monoclinic
_symmetry_space_group_name_Hall '-P 2ybc'
_symmetry_space_group_name_H-M 'P 1 21/c 1'
_cell_angle_alpha 90
_cell_angle_beta 110.61(2)
_cell_angle_gamma 90
_cell_formula_units_Z 2
_cell_length_a 8.656(3)
_cell_length_b 13.768(7)
_cell_length_c 11.670(5)
_cell_measurement_reflns_used 6142
_cell_measurement_temperature 93.2
_cell_measurement_theta_max 67.6
_cell_measurement_theta_min 4.0
_cell_volume 1301.8(10)
_computing_cell_refinement PROCESS-AUTO
_computing_data_collection 'PROCESS-AUTO (Rigaku, 1998)'
_computing_data_reduction
;
TEXSAN (Molecular Structure Corporation, 2001)
;
_computing_molecular_graphics 'ORTEP-III (Burnett & Johnson, 1996)'
_computing_publication_material TEXSAN
_computing_structure_refinement TEXSAN
_computing_structure_solution 'SHELXS86 (Sheldrick 1985)'
_diffrn_detector_area_resol_mean 10.00
_diffrn_measured_fraction_theta_full 0.95
_diffrn_measured_fraction_theta_max 0.95
_diffrn_measurement_device_type 'Rigaku RAXIS-RAPID Imaging Plate'
_diffrn_measurement_method '48 frames, delta omega = 15 deg'
_diffrn_radiation_type 'Cu K\a'
_diffrn_radiation_wavelength 1.5418
_diffrn_reflns_av_R_equivalents 0.074
_diffrn_reflns_limit_h_max 9
_diffrn_reflns_limit_h_min -9
_diffrn_reflns_limit_k_max 16
_diffrn_reflns_limit_k_min -16
_diffrn_reflns_limit_l_max 14
_diffrn_reflns_limit_l_min -14
_diffrn_reflns_number 11504
_diffrn_reflns_theta_full 68.19
_diffrn_reflns_theta_max 68.19
_exptl_absorpt_coefficient_mu 6.245
_exptl_absorpt_correction_T_max 0.8830
_exptl_absorpt_correction_T_min 0.3960
_exptl_absorpt_correction_type multi-scan
_exptl_absorpt_process_details '(Higashi, 1995)'
_exptl_crystal_colour red
_exptl_crystal_density_diffrn 1.539
_exptl_crystal_density_method 'not measured'
_exptl_crystal_description platelet
_exptl_crystal_F_000 612.0
_exptl_crystal_size_max 0.3
_exptl_crystal_size_mid 0.150
_exptl_crystal_size_min 0.02
_refine_diff_density_max 0.48
_refine_diff_density_min -0.42
_refine_ls_extinction_method none
_refine_ls_goodness_of_fit_ref 1.289
_refine_ls_hydrogen_treatment noref
_refine_ls_number_parameters 163
_refine_ls_number_reflns 2235
_refine_ls_R_factor_gt 0.0435
_refine_ls_shift/su_max 0.0099
_refine_ls_structure_factor_coef Fsqd
_refine_ls_weighting_details 'w = 1/[\s^2^(Fo^2^) + (0.05(Max(Fo^2^,0) + 2Fc^2^)/3)^2^]'
_refine_ls_weighting_scheme calc
_refine_ls_wR_factor_ref 0.1183
_reflns_number_gt 1924
_reflns_number_total 2361
_reflns_threshold_expression F^2^>2\s(F^2^)
_cod_data_source_file ob6291.cif
_cod_data_source_block I
_cod_original_sg_symbol_H-M 'P 21/c'
_cod_original_formula_sum 'C24 H18 Cl6 N6 '
_cod_database_code 2202809
_cod_database_fobs_code 2202809

loop_
_symmetry_equiv_pos_as_xyz
x,y,z
-x,1/2+y,1/2-z
-x,-y,-z
x,1/2-y,1/2+z

loop_
_atom_site_label
_atom_site_fract_x
_atom_site_fract_y
_atom_site_fract_z
_atom_site_U_iso_or_equiv
_atom_site_adp_type
_atom_site_calc_flag
_atom_site_refinement_flags
_atom_site_occupancy
_atom_site_disorder_assembly
_atom_site_disorder_group
_atom_site_type_symbol
Cl1 0.62330(8) 0.84981(4) 0.32331(6) 0.0335(2) Uani d . 1.00 . . Cl
Cl2 0.91335(9) 0.72697(5) 0.41190(7) 0.0395(2) Uani d . 1.00 . . Cl
Cl3 0.74563(9) 0.78599(5) 0.57591(6) 0.0340(2) Uani d . 1.00 . . Cl
N1 0.0940(3) 0.53110(10) -0.1411(2) 0.0227(5) Uani d . 1.00 . . N
N2 0.3306(2) 0.58370(10) 0.0148(2) 0.0240(5) Uani d . 1.00 . . N
N3 0.5220(3) 0.5981(2) 0.2302(2) 0.0300(6) Uani d . 1.00 . . N
C1 -0.1567(3) 0.4443(2) -0.2762(2) 0.0237(6) Uani d . 1.00 . . C
C2 -0.2096(3) 0.5004(2) -0.3846(2) 0.0266(7) Uani d . 1.00 . . C
C3 -0.3044(3) 0.4577(2) -0.4942(2) 0.0334(7) Uani d . 1.00 . . C
C4 -0.3464(3) 0.3599(2) -0.4984(2) 0.0313(7) Uani d . 1.00 . . C
C5 -0.2967(3) 0.3047(2) -0.3924(2) 0.0288(7) Uani d . 1.00 . . C
C6 -0.2025(3) 0.3467(2) -0.2816(2) 0.0246(6) Uani d . 1.00 . . C
C7 -0.0538(3) 0.4848(2) -0.1580(2) 0.0225(6) Uani d . 1.00 . . C
C8 0.1675(3) 0.5453(2) -0.2357(2) 0.0290(7) Uani d . 1.00 . . C
C9 0.1802(3) 0.5503(2) -0.0170(2) 0.0220(6) Uani d . 1.00 . . C
C10 -0.0713(3) 0.4795(2) -0.0450(2) 0.0227(6) Uani d . 1.00 . . C
C11 0.4256(3) 0.5906(2) 0.1321(2) 0.0229(6) Uani d . 1.00 . . C
C12 0.7205(3) 0.7540(2) 0.4239(2) 0.0274(7) Uani d . 1.00 . . C
H1 -0.1803 0.5672 -0.3821 0.0319 Uiso calc . 1.00 . . H
H2 -0.3408 0.4954 -0.5671 0.0401 Uiso calc . 1.00 . . H
H3 -0.4095 0.3307 -0.5744 0.0376 Uiso calc . 1.00 . . H
H4 -0.3271 0.2381 -0.3956 0.0346 Uiso calc . 1.00 . . H
H5 -0.1691 0.3088 -0.2089 0.0296 Uiso calc . 1.00 . . H
H6 0.2692 0.5793 -0.2016 0.0348 Uiso calc . 1.00 . . H
H7 0.0943 0.5820 -0.3013 0.0348 Uiso calc . 1.00 . . H
H8 0.1865 0.4839 -0.2653 0.0348 Uiso calc . 1.00 . . H
H9 0.6521 0.6978 0.4018 0.0329 Uiso calc . 1.00 . . H

loop_
_atom_site_aniso_label
_atom_site_aniso_U_11
_atom_site_aniso_U_22
_atom_site_aniso_U_33
_atom_site_aniso_U_12
_atom_site_aniso_U_13
_atom_site_aniso_U_23
Cl1 0.0392(4) 0.0267(4) 0.0300(3) -0.0023(3) 0.0064(3) 0.0015(2)
Cl2 0.0363(4) 0.0418(4) 0.0416(4) 0.0037(3) 0.0153(3) -0.0083(3)
Cl3 0.0447(5) 0.0328(4) 0.0252(3) -0.0042(3) 0.0131(3) -0.0044(2)
N1 0.0300(10) 0.0183(10) 0.0196(10) 0.0007(8) 0.0080(9) 0.0016(8)
N2 0.0280(10) 0.0198(10) 0.0230(10) -0.0025(9) 0.0070(9) 0.0010(8)
N3 0.0340(10) 0.0270(10) 0.0270(10) -0.0012(10) 0.0090(10) -0.0034(9)
C1 0.0270(10) 0.0240(10) 0.0200(10) 0.0020(10) 0.0080(10) -0.0008(10)
C2 0.033(2) 0.0220(10) 0.0230(10) 0.0020(10) 0.0070(10) 0.0010(10)
C3 0.032(2) 0.044(2) 0.0230(10) 0.0050(10) 0.0070(10) 0.0050(10)
C4 0.030(2) 0.040(2) 0.0240(10) -0.0010(10) 0.0090(10) -0.0090(10)
C5 0.0300(10) 0.0230(10) 0.0330(10) 0.0000(10) 0.0100(10) -0.0070(10)
C6 0.0300(10) 0.0190(10) 0.0250(10) 0.0030(10) 0.0100(10) -0.0009(10)
C7 0.0290(10) 0.0140(10) 0.0230(10) 0.0022(10) 0.0060(10) 0.0016(9)
C8 0.036(2) 0.0280(10) 0.0230(10) -0.0030(10) 0.0120(10) -0.0014(10)
C9 0.0280(10) 0.0170(10) 0.0210(10) 0.0015(10) 0.0080(10) 0.0020(9)
C10 0.0270(10) 0.0170(10) 0.0200(10) 0.0023(10) 0.0040(10) 0.0010(9)
C11 0.0250(10) 0.0180(10) 0.0280(10) -0.0012(10) 0.0120(10) 0.0003(10)
C12 0.031(2) 0.0240(10) 0.0260(10) -0.0010(10) 0.0080(10) -0.0020(10)

loop_
_atom_type_symbol
_atom_type_description
_atom_type_scat_dispersion_real
_atom_type_scat_dispersion_imag
_atom_type_scat_source
C C 0.018 0.009
;International Tables for Crystallography
(1992, Vol. C, Tables 4.2.6.8 and 6.1.1.1)
;
H H 0.000 0.000
;International Tables for Crystallography
(1992, Vol. C, Table 6.1.1.2)
;
N N 0.031 0.018
;International Tables for Crystallography
(1992, Vol. C, Tables 4.2.6.8 and 6.1.1.1)
;
Cl Cl 0.364 0.702
;International Tables for Crystallography
(1992, Vol. C, Tables 4.2.6.8 and 6.1.1.1)
;

loop_
_geom_angle_atom_site_label_1
_geom_angle_atom_site_label_2
_geom_angle_atom_site_label_3
_geom_angle_site_symmetry_1
_geom_angle_site_symmetry_3
_geom_angle
_geom_angle_publ_flag
C7 N1 C8 . . 125.4(2) yes
C7 N1 C9 . . 111.3(2) yes
C8 N1 C9 . . 122.6(2) yes
C9 N2 C11 . . 120.7(2) yes
C2 C1 C6 . . 119.2(2) no
C2 C1 C7 . . 122.3(2) yes
C6 C1 C7 . . 118.4(2) yes
C1 C2 C3 . . 119.7(2) yes
C1 C2 H1 . . 120.1 no
C3 C2 H1 . . 120.1 no
C2 C3 C4 . . 120.3(2) no
C2 C3 H2 . . 119.9 no
C4 C3 H2 . . 119.8 no
C3 C4 C5 . . 120.3(2) no
C3 C4 H3 . . 119.8 no
C5 C4 H3 . . 119.8 no
C4 C5 C6 . . 120.0(2) no
C4 C5 H4 . . 120.0 no
C6 C5 H4 . . 120.0 no
C1 C6 C5 . . 120.4(2) no
C1 C6 H5 . . 119.8 no
C5 C6 H5 . . 119.8 no
N1 C7 C1 . . 122.3(2) yes
N1 C7 C10 . . 107.2(2) yes
C1 C7 C10 . . 130.2(2) yes
N1 C8 H6 . . 109.5 no
N1 C8 H7 . . 109.4 no
N1 C8 H8 . . 109.4 no
H6 C8 H7 . . 109.5 no
H6 C8 H8 . . 109.5 no
H7 C8 H8 . . 109.5 no
N1 C9 N2 . . 118.4(2) yes
N1 C9 C10 . 3_565 105.2(2) yes
N2 C9 C10 . 3_565 136.3(2) yes
C7 C10 C9 . 3_565 144.0(2) yes
C7 C10 C10 . 3_565 109.0(3) yes
C9 C10 C10 3_565 3_565 107.0(3) yes
N2 C11 N3 . . 172.9(3) yes
Cl1 C12 Cl2 . . 110.40(10) no
Cl1 C12 Cl3 . . 110.00(10) no
Cl1 C12 H9 . . 108.7 no
Cl2 C12 Cl3 . . 110.30(10) no
Cl2 C12 H9 . . 108.7 no
Cl3 C12 H9 . . 108.7 no

loop_
_geom_bond_atom_site_label_1
_geom_bond_atom_site_label_2
_geom_bond_site_symmetry_1
_geom_bond_site_symmetry_2
_geom_bond_distance
_geom_bond_publ_flag
Cl1 C12 . . 1.771(3) no
Cl2 C12 . . 1.765(3) no
Cl3 C12 . . 1.765(3) no
N1 C7 . . 1.377(3) yes
N1 C8 . . 1.468(3) yes
N1 C9 . . 1.401(3) yes
N2 C9 . . 1.304(3) yes
N2 C11 . . 1.330(3) yes
N3 C11 . . 1.160(3) yes
C1 C2 . . 1.414(3) no
C1 C6 . . 1.395(3) no
C1 C7 . . 1.463(3) yes
C2 C3 . . 1.383(3) no
C2 H1 . . 0.950 no
C3 C4 . . 1.390(4) no
C3 H2 . . 0.950 no
C4 C5 . . 1.386(4) no
C4 H3 . . 0.950 no
C5 C6 . . 1.388(3) no
C5 H4 . . 0.951 no
C6 H5 . . 0.951 no
C7 C10 . . 1.381(3) yes
C8 H6 . . 0.950 no
C8 H7 . . 0.950 no
C8 H8 . . 0.950 no
C9 C10 . 3_565 1.434(3) yes
C10 C10 . 3_565 1.425(4) yes
C12 H9 . . 0.951 no

loop_
_geom_contact_atom_site_label_1
_geom_contact_atom_site_label_2
_geom_contact_distance
_geom_contact_site_symmetry_2
_geom_contact_publ_flag
Cl1 C11 3.407(2) 2_655 no
Cl1 C10 3.466(3) 4_665 no
Cl1 C7 3.552(3) 4_665 no
Cl1 C9 3.594(3) 2_655 no
Cl2 C5 3.435(3) 3_665 no
Cl2 C6 3.508(3) 3_665 no
Cl3 N3 3.463(3) 4_565 no
Cl3 C11 3.503(3) 4_565 no
N2 C5 3.330(3) 2_554 no
N3 C12 3.148(3) . no
N3 C8 3.317(4) 3_665 no
N3 C3 3.598(3) 1_656 no
C3 C3 3.538(4) 3_464 no

loop_
_geom_torsion_atom_site_label_1
_geom_torsion_atom_site_label_2
_geom_torsion_atom_site_label_3
_geom_torsion_atom_site_label_4
_geom_torsion_site_symmetry_2
_geom_torsion_site_symmetry_3
_geom_torsion_site_symmetry_4
_geom_torsion
_geom_torsion_publ_flag
N1 C7 C1 C2 . . . -54.3(3) yes
N1 C7 C1 C6 . . . 125.2(3) yes
N1 C7 C10 C9 . . 3_565 176.5(3) no
N1 C7 C10 C10 . . 3_565 -1.9(3) no
N1 C9 N2 C11 . . . -170.7(2) yes
N1 C9 C10 C7 . 3_565 3_565 -178.2(3) no
N1 C9 C10 C10 . 3_565 . 3.4(3) no
N2 C9 N1 C7 . . . 172.3(2) no
N2 C9 N1 C8 . . . 1.2(3) no
N2 C9 C10 C7 . 3_565 3_565 5.6(6) yes
N2 C9 C10 C10 . 3_565 . -172.8(3) no
C1 C2 C3 C4 . . . -0.6(4) no
C1 C2 C3 H2 . . . 179.5 no
C1 C6 C5 C4 . . . -0.3(4) no
C1 C6 C5 H4 . . . 179.7 no
C1 C7 N1 C8 . . . -0.4(4) no
C1 C7 N1 C9 . . . -171.2(2) no
C1 C7 C10 C9 . . 3_565 -8.6(5) no
C1 C7 C10 C10 . . 3_565 173.0(2) no
C2 C1 C6 C5 . . . 1.1(4) no
C2 C1 C6 H5 . . . -178.9 no
C2 C1 C7 C10 . . . 131.5(3) no
C2 C3 C4 C5 . . . 1.4(4) no
C2 C3 C4 H3 . . . -178.6 no
C3 C2 C1 C6 . . . -0.6(4) no
C3 C2 C1 C7 . . . 178.9(3) no
C3 C4 C5 C6 . . . -0.9(4) no
C3 C4 C5 H4 . . . 179.1 no
C4 C3 C2 H1 . . . 179.5 no
C4 C5 C6 H5 . . . 179.7 no
C5 C4 C3 H2 . . . -178.7 no
C5 C6 C1 C7 . . . -178.4(2) no
C6 C1 C2 H1 . . . 179.3 no
C6 C1 C7 C10 . . . -49.0(4) no
C6 C5 C4 H3 . . . 179.1 no
C7 N1 C8 H6 . . . 179.8 no
C7 N1 C8 H7 . . . 59.8 no
C7 N1 C8 H8 . . . -60.1 no
C7 N1 C9 C10 . . 3_565 -4.8(2) no
C7 C1 C2 H1 . . . -1.2 no
C7 C1 C6 H5 . . . 1.6 no
C7 C10 C10 C7 . 3_565 3_565 -180.0 no
C7 C10 C10 C9 . 3_565 . -1.0(3) no
C8 N1 C7 C10 . . . 175.0(2) no
C8 N1 C9 C10 . . 3_565 -175.8(2) no
C9 N1 C7 C10 . . . 4.2(3) no
C9 N1 C8 H6 . . . -10.4 no
C9 N1 C8 H7 . . . -130.4 no
C9 N1 C8 H8 . . . 109.6 no
C9 C10 C10 C9 3_565 . 3_565 -180.0 no
C10 C9 N2 C11 3_565 3_565 3_565 -5.1(4) yes
H1 C2 C3 H2 . . . -0.5 no
H2 C3 C4 H3 . . . 1.3 no
H3 C4 C5 H4 . . . -0.9 no
H4 C5 C6 H5 . . . -0.3 no
H4 C5 C6 H5 . . . -0.3 no
